data_2004834
loop_
_publ_author_name
'Freeman, F.'
'Lu, H.'
'Ziller, J. W.'

_publ_section_title (1<i>Z</i>,3<i>Z</i>)-1,4-Diphenyl-1,4-bis(3-chlorophenylmethylthio)buta-1,3-diene
_journal_issue 5
_journal_name_full 'Acta Crystallographica Section C'
_journal_page_first 1207
_journal_page_last 1209
_journal_paper_doi 10.1107/S0108270195012108
_journal_volume 52
_journal_year 1996
_chemical_formula_iupac 'C30 H24 Cl2 S2'
_chemical_formula_sum 'C30 H24 Cl2 S2'
_chemical_formula_weight 519.5
_space_group_IT_number 14
_symmetry_cell_setting monoclinic
_symmetry_space_group_name_Hall '-P 2yn'
_symmetry_space_group_name_H-M 'P 1 21/n 1'
_atom_type_scat_source IntTabC
_cell_angle_alpha 90
_cell_angle_beta 107.217(6)
_cell_angle_gamma 90
_cell_formula_units_Z 2
_cell_length_a 13.0354(8)
_cell_length_b 6.3471(5)
_cell_length_c 15.8833(14)
_cell_measurement_reflns_used 28
_cell_measurement_temperature 168
_cell_measurement_theta_max 14.0
_cell_measurement_theta_min 10.0
_cell_volume 1255.25(17)
_computing_cell_refinement 'Churchill, Lashewyez & Rottella (1977)'
_computing_data_reduction
;UCLA Crystallographic Computing Package (Strouse, 1981), SHELXTL-Plus88
(Sheldrick, 1988)
;
_computing_molecular_graphics SHELXTL-Plus88
_computing_publication_material SHELXTL-Plus88
_computing_structure_refinement SHELXTL-Plus88
_computing_structure_solution SHELXTL-Plus88
_diffrn_measurement_device 'Siemens R3m/V'
_diffrn_measurement_method '\q/2\q scans'
_diffrn_radiation_type MoK\a
_diffrn_radiation_wavelength 0.71073
_diffrn_reflns_av_R_equivalents 0.027
_diffrn_reflns_limit_h_max 15
_diffrn_reflns_limit_h_min 0
_diffrn_reflns_limit_k_max 7
_diffrn_reflns_limit_k_min 0
_diffrn_reflns_limit_l_max 18
_diffrn_reflns_limit_l_min -18
_diffrn_reflns_number 2564
_diffrn_reflns_theta_max 25
_diffrn_standards_decay_% 0
_diffrn_standards_interval_count 98
_diffrn_standards_number 2
_exptl_absorpt_coefficient_mu 0.435
_exptl_absorpt_correction_type none
_exptl_crystal_colour 'pale yellow'
_exptl_crystal_density_diffrn 1.374
_exptl_crystal_description plate
_exptl_crystal_size_max 0.50
_exptl_crystal_size_mid 0.40
_exptl_crystal_size_min 0.07
_refine_diff_density_max 0.37
_refine_diff_density_min -0.33
_refine_ls_extinction_method none
_refine_ls_goodness_of_fit_obs 1.61
_refine_ls_hydrogen_treatment refall
_refine_ls_number_parameters 202
_refine_ls_number_reflns 1987
_refine_ls_R_factor_obs 0.043
_refine_ls_shift/esd_max 0.001
_refine_ls_structure_factor_coef F
_refine_ls_weighting_details w=1/[\s^2^(|F~o~|)+0.001(|F~o~|)^2^]
_refine_ls_weighting_scheme calc
_refine_ls_wR_factor_obs 0.064
_reflns_number_observed 1987
_reflns_number_total 2125
_reflns_observed_criterion F>3.0\s(F)
_cod_data_source_file bk1148.cif
_cod_data_source_block bk1148a
_cod_depositor_comments
;
The following automatic conversions were performed:

'_refine_ls_weighting_scheme' value 'calc
w=1/[\s^2^(|F~o~|)+0.001(|F~o~|)^2^]' was changed to 'calc'. New tag
'_refine_ls_weighting_details' was created. The value of the new tag
was set to 'w=1/[\s^2^(|F~o~|)+0.001(|F~o~|)^2^]'.

Automatic conversion script
Id: cif_fix_values 3143 2015-03-26 13:38:13Z robertas 
;
_cod_original_sg_symbol_H-M 'P 21/n'
_cod_database_code 2004834

loop_
_symmetry_equiv_pos_as_xyz
x,y,z
1/2+x,1/2-y,1/2+z
-x,-y,-z
1/2-x,1/2+y,1/2-z

loop_
_atom_site_label
_atom_site_fract_x
_atom_site_fract_y
_atom_site_fract_z
_atom_site_U_iso_or_equiv
C(1) .13054(18) .1473(4) 1.02846(15) .0185(7)
C(2) .03029(19) .0853(4) 1.02566(15) .0191(7)
C(3) .18342(19) .3280(4) 1.08330(15) .0190(8)
C(4) .2952(2) .3340(4) 1.12240(17) .0243(8)
C(5) .3429(2) .5038(4) 1.17412(18) .0292(9)
C(6) .2825(2) .6687(4) 1.18908(17) .0284(9)
C(7) .1713(2) .6638(4) 1.15198(17) .0258(9)
C(8) .1236(2) .4971(4) 1.09933(16) .0208(8)
C(9) .2640(2) .1920(4) .91809(17) .0237(8)
C(10) .1853(2) .2944(4) .84015(16) .0217(8)
C(11) .1588(2) .2008(4) .75697(18) .0251(9)
C(12) .0891(2) .3027(4) .68604(17) .0259(8)
C(13) .0433(2) .4945(5) .6949(2) .0295(9)
C(14) .0698(2) .5871(5) .77767(19) .0311(10)
C(15) .1398(2) .4886(4) .84938(18) .0258(9)
S(1) .20599(5) -.00494(9) .97433(4) .0226(2)
Cl(1) .06061(6) .18837(13) .58142(4) .0390(3)
H(2) -.0018(23) .1563(44) 1.0656(20) .029(8)
H(4) .3394(22) .2134(46) 1.1147(18) .024(7)
H(5) .4159(25) .5073(43) 1.1970(21) .031(8)
H(6) .3113(23) .7753(52) 1.2225(21) .034(8)
H(7) .1296(22) .7771(46) 1.1592(18) .022(7)
H(8) .0450(24) .4915(42) 1.0733(20) .030(8)
H(9A) .3006(24) .2989(49) .9582(20) .031(8)
H(9B) .3174(22) .1189(43) .8992(18) .025(7)
H(11) .1929(23) .0651(55) .7502(20) .037(8)
H(13) -.0017(24) .5590(50) .6505(21) .029(8)
H(14) .0424(25) .7202(55) .7855(21) .044(9)
H(15) .1603(27) .5625(55) .9031(24) .046(9)

loop_
_geom_angle_atom_site_label_1
_geom_angle_atom_site_label_2
_geom_angle_atom_site_label_3
_geom_angle_site_symmetry_3
_geom_angle
_geom_angle_publ_flag
C(2) C(1) C(3) . 121.4(2) yes
C(3) C(1) S(1) . 118.6(2) yes
C(1) C(3) C(4) . 121.5(5) yes
C(4) C(3) C(8) . 117.5(2) yes
C(4) C(5) C(6) . 121.0(2) yes
C(6) C(7) C(8) . 120.0(3) yes
C(10) C(9) S(1) . 114.8(2) yes
C(9) C(10) C(15) . 120.3(2) yes
C(10) C(11) C(12) . 119.4(2) yes
C(11) C(12) Cl(1) . 118.9(2) yes
C(12) C(13) C(14) . 118.4(2) yes
C(10) C(15) C(14) . 120.8(3) yes
C(2) C(1) S(1) . 119.6(2) yes
C(1) C(2) C(2) 3_557 126.8(3) yes
C(1) C(3) C(8) . 121.0(2) yes
C(3) C(4) C(5) . 120.5(2) yes
C(5) C(6) C(7) . 119.2(2) yes
C(3) C(8) C(7) . 121.7(2) yes
C(9) C(10) C(11) . 120.9(2) yes
C(11) C(10) C(15) . 118.8(2) yes
C(11) C(12) C(13) . 122.0(3) yes
C(13) C(12) Cl(1) . 119.1(2) yes
C(13) C(14) C(15) . 120.6(3) yes
C(1) S(1) C(9) . 103.50(10) yes
C(1) C(2) H(2) . 116.3(16) no
C(3) C(4) H(4) . 119.4(15) no
C(4) C(5) H(5) . 119.1(19) no
C(5) C(6) H(6) . 122.(2) no
C(6) C(7) H(7) . 120.3(16) no
C(3) C(8) H(8) . 117.6(17) no
C(10) C(9) H(9A) . 109.1(18) no
C(10) C(9) H(9B) . 109.6(15) no
H(9A) C(9) H(9B) . 107.(3) no
C(12) C(11) H(11) . 121.8(17) no
C(14) C(13) H(13) . 119.(2) no
C(15) C(14) H(14) . 118.8(19) no
C(14) C(15) H(15) . 118.(2) no
H(2) C(2) C(2) 3_557 116.7(17) no
C(5) C(4) H(4) . 120.0(15) no
C(6) C(5) H(5) . 119.8(18) no
C(7) C(6) H(6) . 119.(2) no
C(8) C(7) H(7) . 119.6(16) no
C(7) C(8) H(8) . 120.6(17) no
S(1) C(9) H(9A) . 111.(2) no
S(1) C(9) H(9B) . 105.5(17) no
C(10) C(11) H(11) . 118.7(16) no
C(12) C(13) H(13) . 123.(2) no
C(13) C(14) H(14) . 120.5(19) no
C(10) C(15) H(15) . 121.(2) no

loop_
_geom_bond_atom_site_label_1
_geom_bond_atom_site_label_2
_geom_bond_site_symmetry_2
_geom_bond_distance
_geom_bond_publ_flag
C(1) C(2) . 1.353(4) yes
C(1) S(1) . 1.772(3) yes
C(3) C(4) . 1.405(3) yes
C(4) C(5) . 1.386(4) yes
C(6) C(7) . 1.394(4) yes
C(9) C(10) . 1.502(3) yes
C(10) C(11) . 1.396(4) yes
C(11) C(12) . 1.381(3) yes
C(12) Cl(1) . 1.750(3) yes
C(14) C(15) . 1.380(4) yes
C(1) C(3) . 1.481(3) yes
C(2) C(2) 3_557 1.442(5) yes
C(3) C(8) . 1.394(4) yes
C(5) C(6) . 1.372(4) yes
C(7) C(8) . 1.377(3) yes
C(9) S(1) . 1.825(3) yes
C(10) C(15) . 1.395(4) yes
C(12) C(13) . 1.381(4) yes
C(13) C(14) . 1.387(4) yes
C(2) H(2) . .97(3) no
C(5) H(5) . .91(3) no
C(7) H(7) . .93(3) no
C(9) H(9A) . .96(3) no
C(11) H(11) . .99(4) no
C(14) H(14) . .94(4) no
C(4) H(4) . .99(3) no
C(6) H(6) . .87(3) no
C(8) H(8) . .99(3) no
C(9) H(9B) . .96(3) no
C(13) H(13) . .87(3) no
C(15) H(15) . .94(4) no
